data_2222568
loop_
_publ_author_name
'Rivera-Mu\~noz, Eric M.'
'Bucio, Lauro'

_publ_section_title
;
 Rietveld refinement of Y~2~GeO~5~
;
_journal_coeditor_code BR2110
_journal_issue 8
_journal_name_full 'Acta Crystallographica Section E'
_journal_page_first i60
_journal_paper_doi 10.1107/S1600536809026579
_journal_volume 65
_journal_year 2009
_chemical_formula_iupac 'Y2 Ge1 O5'
_chemical_formula_structural 'Y2 Ge1 O5'
_chemical_formula_sum 'Ge O5 Y2'
_chemical_formula_weight 330.43
_chemical_name_systematic
;
yttrium germanium pentaoxide
;
_space_group_IT_number 15
_symmetry_cell_setting monoclinic
_symmetry_space_group_name_Hall '-I 2ya'
_symmetry_space_group_name_H-M 'I 1 2/a 1'
_cell_angle_alpha 90.00000
_cell_angle_beta 101.750(3)
_cell_angle_gamma 90.00000
_cell_formula_units_Z 8
_cell_length_a 10.4706(2)
_cell_length_b 6.82920(10)
_cell_length_c 12.8795(2)
_cell_measurement_temperature 300
_cell_volume 901.66(3)
_computing_cell_refinement 'DICVOL91 (Boultif & Lou1"er 1991)'
_computing_data_collection 'DIFFRAC/AT (Siemens, 1993)'
_computing_data_reduction 'FULLPROF (Rodr\'iguez-Carvajal, 2006)'
_computing_molecular_graphics 'ATOMS (Dowty, 2000)'
_computing_publication_material 'ATOMS (Dowty, 2000)'
_computing_structure_refinement 'FULLPROF (Rodr\'iguez-Carvajal, 2006)'
_computing_structure_solution 'coordinates were taken from isotypic compound'
_diffrn_ambient_temperature 300
_diffrn_measurement_device_type 'Bruker Advance D8'
_diffrn_radiation_monochromator graphite
_diffrn_radiation_type 'Cu K\a'
_diffrn_radiation_wavelength 1.54175
_exptl_absorpt_coefficient_mu 41.089
_exptl_absorpt_correction_type none
_exptl_absorpt_process_details none
_exptl_crystal_density_diffrn 4.868
_exptl_crystal_F_000 1200
_pd_block_diffractogram_id y2geo5_prof
_pd_char_colour white
_pd_char_particle_morphology spherical
_pd_instr_location
;
;
_pd_meas_2theta_range_inc 0.019450
_pd_meas_2theta_range_max 80.02335
_pd_meas_2theta_range_min 8.00000
_pd_meas_number_of_points 3704
_pd_meas_scan_method step
_pd_prep_temperature 1443
_pd_proc_2theta_range_inc 0.019450
_pd_proc_2theta_range_max 80.0024
_pd_proc_2theta_range_min 7.9791
_pd_proc_ls_background_function
;
The background was refined first by mean of a linear interpolation between 55
background points with adjustable heights. At the end of the refinement, the
values for all of these heights of the background were fixed.
;
_pd_proc_ls_profile_function 'pseudo-Voigt modified by Thompson <i>et al.</i> (1987)'
_pd_proc_ls_prof_R_factor 0.053
_pd_proc_ls_prof_wR_expected 0.024
_pd_proc_ls_prof_wR_factor 0.069
_pd_proc_wavelength 1.540560
_pd_spec_mounting ' packed powder sample container'
_pd_spec_mount_mode reflection
_pd_spec_shape flat_sheet
_pd_spec_size_axial 20
_pd_spec_size_equat 20
_pd_spec_size_thick 0.2
_refine_ls_goodness_of_fit_all 2.90
_refine_ls_matrix_type fullcycle
_refine_ls_number_parameters 105
_refine_ls_shift/su_max 0.02
_refine_ls_weighting_scheme sigma
_cod_data_source_file br2110.cif
_cod_data_source_block I
_cod_depositor_comments
;
The following automatic conversions were performed:
'_symmetry_cell_setting' value 'Monoclinic' changed to 'monoclinic'
according to '/home/saulius/struct/CIF-dictionaries/cif_core.dic'
dictionary named 'cif_core.dic' version 2.4.1 from 2010-06-29.

Automatic conversion script
Id: cif_fix_enum 1527 2010-12-29 10:47:43Z saulius 

The following automatic conversions were performed:

'_symmetry_cell_setting' value 'Monoclinic' changed to 'monoclinic'
according to /home/saulius/struct/CIF-dictionaries/cif_core.dic
dictionary named 'cif_core.dic' version 2.4.1 from 2010-06-29.

Automatic conversion script
Id: cif_fix_values 1715 2011-07-08 13:25:40Z adriana 
;
_cod_original_sg_symbol_H-M 'I 2/a'
_cod_original_formula_sum 'Ge1 O5 Y2'
_cod_database_code 2222568

loop_
_symmetry_equiv_pos_as_xyz
x,y,z
-x+1/2,y,-z
-x,-y,-z
x+1/2,-y,z
x+1/2,y+1/2,z+1/2
-x,y+1/2,-z+1/2
-x+1/2,-y+1/2,-z+1/2
x,-y+1/2,z+1/2

loop_
_atom_site_label
_atom_site_fract_x
_atom_site_fract_y
_atom_site_fract_z
_atom_site_U_iso_or_equiv
_atom_site_occupancy
Y1 0.3011(2) 0.6277(2) 0.63800(10) 0.0096(7) 1.00000
Y2 0.0708(2) 0.2567(3) 0.53550(10) 0.0090(7) 1.00000
Ge1 0.6236(2) 0.5933(3) 0.8155(2) 0.0121(9) 1.00000
O1 0.1210(9) 0.6040(10) 0.5178(8) 0.009(2) 1.00000
O2 0.2950(9) 0.2980(10) 0.6172(7) 0.009(2) 1.00000
O3 0.5212(9) 0.6540(10) 0.6971(8) 0.009(2) 1.00000
O4 0.5510(10) -0.0060(10) 0.4155(8) 0.009(2) 1.00000
O5 0.2412(8) 0.5720(10) 0.7926(8) 0.009(2) 1.00000

loop_
_atom_type_symbol
_atom_type_scat_dispersion_real
_atom_type_scat_dispersion_imag
_atom_type_scat_source
y -0.38600 2.02500 International_Tables_for_Crystallography_Vol.C(1991)_Tables_6.1.1.4_and_6.1.1.5
ge -1.16300 0.88600 International_Tables_for_Crystallography_Vol.C(1991)_Tables_6.1.1.4_and_6.1.1.5
o 0.04700 0.03200 International_Tables_for_Crystallography_Vol.C(1991)_Tables_6.1.1.4_and_6.1.1.5

loop_
_geom_angle_atom_site_label_1
_geom_angle_atom_site_label_2
_geom_angle_atom_site_label_3
_geom_angle_site_symmetry_1
_geom_angle_site_symmetry_3
_geom_angle
_geom_angle_publ_flag
Y1 O1 Y1 . 2_656 53.6(2) no
Y1 O1 Y2 . 3_555 128.7(3) no
Y1 O1 Y2 2_656 3_555 78.64(6) no
Y1 O1 Y2 2_656 4_566 90.44(7) no
Y2 O1 Y2 3_555 4_566 157.05(6) no
Y1 O2 Y2 . 2_555 97.4(2) no
Y1 O2 Y2 . 3_656 118.8(3) no
Y2 O2 Y2 2_555 3_656 61.19(6) no
Y1 O3 Y2 . 2_665 110.7(3) no
Y2 O4 Y2 1_656 2_655 124.20(7) no
Y1 O5 Y1 . 2_677 89.8(2) no

loop_
_geom_bond_atom_site_label_1
_geom_bond_atom_site_label_2
_geom_bond_site_symmetry_2
_geom_bond_distance
_geom_bond_publ_flag
Y1 O1 . 2.189(8) no
Y1 O1 2_556 2.321(10) no
Y1 O2 . 2.270(8) no
Y1 O3 . 2.283(8) no
Y1 O5 . 2.238(10) no
Y1 O5 7_566 2.316(8) no
Y2 O1 . 2.447(8) no
Y2 O1 3_566 2.203(8) no
Y2 O2 . 2.386(8) no
Y2 O2 2_556 2.655(10) no
Y2 O3 4_465 2.327(10) no
Y2 O4 2_556 2.358(9) no
Y2 O4 4_455 2.287(9) no
Ge1 O2 6_656 1.767(8) no
Ge1 O3 . 1.727(8) no
Ge1 O4 8_555 1.732(10) no
Ge1 O5 4_565 1.739(9) no
